data_9011303
loop_
_publ_author_name
'Milman, V.'

_publ_section_title
;
 Klockmannite, CuSe: structure, properties and phase stability from ab initio
 modeling
;
_journal_issue 3
_journal_name_full 'Acta Crystallographica, Section B'
_journal_page_first 437
_journal_page_last 447
_journal_paper_doi 10.1107/S0108768102003269
_journal_volume 58
_journal_year 2002
_chemical_compound_source 'hypothetical structure calculated using DFT'
_chemical_formula_sum 'Cu3 Se2'
_chemical_name_mineral Umangite
_space_group_IT_number 113
_symmetry_space_group_name_Hall 'P -4 2ab'
_symmetry_space_group_name_H-M 'P -4 21 m'
_cell_angle_alpha 90
_cell_angle_beta 90
_cell_angle_gamma 90
_cell_length_a 6.308
_cell_length_b 6.308
_cell_length_c 4.350
_cell_formula_units_Z 2
_cell_volume 173.090
_database_code_amcsd 0009926
_exptl_crystal_density_diffrn 6.688
_cod_struct_determination_method theoretical
_cod_database_code 9011303

loop_
_space_group_symop_operation_xyz
x,y,z
1/2-y,1/2-x,z
y,-x,-z
1/2-x,1/2+y,-z
-x,-y,z
1/2+y,1/2+x,z
-y,x,-z
1/2+x,1/2-y,-z

loop_
_atom_site_label
_atom_site_fract_x
_atom_site_fract_y
_atom_site_fract_z
Cu1 0.00000 0.00000 0.00000
Cu2 0.64300 0.85700 0.24750
Se 0.26550 0.76550 0.25860

loop_
_cod_related_entry_id
_cod_related_entry_database
_cod_related_entry_code
1 AMCSD 0009926
